data_4515322
loop_
_publ_author_name
'Rouhani, Farzaneh'
'Morsali, Ali'
'Retailleau, Pascal'

_publ_section_title
;
 Simple One-Pot Preparation of a Rapid Response AIE Fluorescent
 Metal-Organic Framework.
;
_journal_issue 42
_journal_name_full 'ACS applied materials &amp; interfaces'
_journal_page_first 36259
_journal_page_last 36266
_journal_paper_doi 10.1021/acsami.8b12404
_journal_volume 10
_journal_year 2018
_chemical_formula_moiety 'C22 H18 Cd N4 O4, C3 H7 N O'
_chemical_formula_sum 'C25 H25 Cd N5 O5'
_chemical_formula_weight 587.90
_space_group_crystal_system orthorhombic
_space_group_IT_number 61
_space_group_name_Hall '-P 2ac 2ab'
_space_group_name_H-M_alt 'P b c a'
_atom_sites_solution_hydrogens mixed
_atom_sites_solution_primary dual
_atom_sites_solution_secondary difmap
_audit_creation_method SHELXL-2018/1
_cell_angle_alpha 90
_cell_angle_beta 90
_cell_angle_gamma 90
_cell_formula_units_Z 8
_cell_length_a 13.9659(5)
_cell_length_b 19.2044(7)
_cell_length_c 19.2173(8)
_cell_measurement_reflns_used 9296
_cell_measurement_temperature 293(2)
_cell_measurement_theta_max 30.0800
_cell_measurement_theta_min 3.6790
_cell_volume 5154.2(3)
_computing_cell_refinement 'CrysAlisPro 1.171.39.7b (Rigaku OD, 2015)'
_computing_data_collection 'CrysAlisPro 1.171.39.7b (Rigaku OD, 2015)'
_computing_data_reduction 'CrysAlisPro 1.171.39.7b (Rigaku OD, 2015)'
_computing_structure_refinement 'SHELXL-2018/1 (Sheldrick, 2015)'
_computing_structure_solution 'ShelXT (Sheldrick, 2015)'
_diffrn_ambient_temperature 293(2)
_diffrn_detector 'HPAD DEctris Pilatus200K'
_diffrn_measured_fraction_theta_full 0.994
_diffrn_measured_fraction_theta_max 0.936
_diffrn_measurement_details
;
List of Runs (angles in degrees, time in seconds):

  # Type    Start    End  Width  t~exp~   \w     \q     \k     \f   Frames
--------------------------------------------------------------------------
  1  \w     43.00  69.00   0.50   20.00    --   -0.30  57.00 -60.00   52
  2  \w     42.00  68.00   0.50   20.00    --   -0.30  57.00 150.00   52
  3  \w    -26.00  89.00   0.50   20.00    --   -0.30  57.00  30.00  230
  4  \w      1.00  13.50   0.50   20.00    --   -0.30  57.00-150.00   25
;
_diffrn_measurement_device 'four-circle diffractometer'
_diffrn_measurement_device_type 'RIGAKU XtaLAB Pro: Kappa single'
_diffrn_measurement_method '\w scans'
_diffrn_orient_matrix_type 'CrysAlisPro convention (1999,Acta A55,543-557)'
_diffrn_orient_matrix_UB_11 0.0443233000
_diffrn_orient_matrix_UB_12 -0.0109864000
_diffrn_orient_matrix_UB_13 -0.0142718000
_diffrn_orient_matrix_UB_21 0.0235760000
_diffrn_orient_matrix_UB_22 0.0098190000
_diffrn_orient_matrix_UB_23 0.0311628000
_diffrn_orient_matrix_UB_31 -0.0075021000
_diffrn_orient_matrix_UB_32 -0.0338812000
_diffrn_orient_matrix_UB_33 0.0137052000
_diffrn_radiation_monochromator mirror
_diffrn_radiation_probe x-ray
_diffrn_radiation_type MoK\a
_diffrn_radiation_wavelength 0.71073
_diffrn_reflns_av_R_equivalents 0.0420
_diffrn_reflns_av_unetI/netI 0.0252
_diffrn_reflns_Laue_measured_fraction_full 0.994
_diffrn_reflns_Laue_measured_fraction_max 0.936
_diffrn_reflns_limit_h_max 19
_diffrn_reflns_limit_h_min -19
_diffrn_reflns_limit_k_max 27
_diffrn_reflns_limit_k_min -26
_diffrn_reflns_limit_l_max 26
_diffrn_reflns_limit_l_min -24
_diffrn_reflns_number 59457
_diffrn_reflns_point_group_measured_fraction_full 0.994
_diffrn_reflns_point_group_measured_fraction_max 0.936
_diffrn_reflns_theta_full 26.000
_diffrn_reflns_theta_max 30.717
_diffrn_reflns_theta_min 3.657
_diffrn_source 'microfocus sealed X-ray tube'
_diffrn_source_type 'Rigaku mm003'
_exptl_absorpt_coefficient_mu 0.891
_exptl_absorpt_correction_T_max 1.00000
_exptl_absorpt_correction_T_min 0.51711
_exptl_absorpt_correction_type multi-scan
_exptl_absorpt_process_details
;
CrysAlisPro 1.171.39.7b (Rigaku Oxford Diffraction, 2015)
Empirical absorption correction using spherical harmonics,
 implemented in SCALE3 ABSPACK scaling algorithm.
;
_exptl_crystal_colour red
_exptl_crystal_density_diffrn 1.515
_exptl_crystal_description cobblestone
_exptl_crystal_F_000 2384
_exptl_crystal_size_max 0.28
_exptl_crystal_size_mid 0.19
_exptl_crystal_size_min 0.13
_refine_diff_density_max 0.850
_refine_diff_density_min -0.535
_refine_diff_density_rms 0.085
_refine_ls_extinction_method none
_refine_ls_goodness_of_fit_ref 1.075
_refine_ls_hydrogen_treatment constr
_refine_ls_matrix_type full
_refine_ls_number_parameters 327
_refine_ls_number_reflns 7490
_refine_ls_number_restraints 0
_refine_ls_restrained_S_all 1.075
_refine_ls_R_factor_all 0.0598
_refine_ls_R_factor_gt 0.0396
_refine_ls_shift/su_max 0.000
_refine_ls_shift/su_mean 0.000
_refine_ls_structure_factor_coef Fsqd
_refine_ls_weighting_details 'w=1/[\s^2^(Fo^2^)+(0.0382P)^2^+7.4038P] where P=(Fo^2^+2Fc^2^)/3'
_refine_ls_weighting_scheme calc
_refine_ls_wR_factor_gt 0.0922
_refine_ls_wR_factor_ref 0.1054
_reflns_Friedel_coverage 0.000
_reflns_number_gt 5600
_reflns_number_total 7490
_reflns_threshold_expression 'I > 2\s(I)'
_cod_data_source_file am8b12404_si_004.cif
_cod_data_source_block TMU-40(Cd)
_cod_database_code 4515322
_shelx_shelxl_version_number 2018/1
_shelx_space_group_comment
;
The symmetry employed for this shelxl refinement is uniquely defined
by the following loop, which should always be used as a source of
symmetry information in preference to the above space-group names.
They are only intended as comments.
;

loop_
_space_group_symop_operation_xyz
'x, y, z'
'-x+1/2, -y, z+1/2'
'-x, y+1/2, -z+1/2'
'x+1/2, -y+1/2, -z'
'-x, -y, -z'
'x-1/2, y, -z-1/2'
'x, -y-1/2, z-1/2'
'-x-1/2, y-1/2, z'

loop_
_atom_site_label
_atom_site_type_symbol
_atom_site_fract_x
_atom_site_fract_y
_atom_site_fract_z
_atom_site_U_iso_or_equiv
_atom_site_adp_type
_atom_site_occupancy
_atom_site_site_symmetry_order
_atom_site_calc_flag
_atom_site_refinement_flags_posn
_atom_site_refinement_flags_adp
Cd01 Cd 0.45580(2) 0.31134(2) 0.26445(2) 0.03265(7) Uani 1 1 d . .
O4 O 0.15912(17) 0.73411(11) 0.30977(13) 0.0536(6) Uani 1 1 d . .
O3 O 0.08030(17) 0.70020(12) 0.21632(12) 0.0475(5) Uani 1 1 d . .
O1 O 0.34012(17) 0.38800(12) 0.21543(14) 0.0558(6) Uani 1 1 d . .
O2 O 0.42370(18) 0.42285(12) 0.30595(12) 0.0532(6) Uani 1 1 d . .
N1 N 0.57305(17) 0.27224(13) 0.33925(13) 0.0392(5) Uani 1 1 d . .
N4 N 0.55993(17) 0.16532(13) 0.67470(13) 0.0405(5) Uani 1 1 d . .
N2 N 0.88594(17) 0.18696(14) 0.43437(14) 0.0455(6) Uani 1 1 d . .
H2 H 0.894462 0.208375 0.395561 0.055 Uiso 1 1 calc R U
N3 N 0.85347(19) 0.09496(15) 0.54589(14) 0.0486(6) Uani 1 1 d . .
H3 H 0.830126 0.055641 0.558922 0.058 Uiso 1 1 d R U
C5 C 0.1999(2) 0.62403(15) 0.26114(15) 0.0384(6) Uani 1 1 d . .
C8 C 0.1432(2) 0.69084(14) 0.26281(16) 0.0384(6) Uani 1 1 d . .
C1 C 0.3600(2) 0.43293(14) 0.26034(15) 0.0377(6) Uani 1 1 d . .
C2 C 0.3060(2) 0.50052(15) 0.25998(16) 0.0391(6) Uani 1 1 d . .
C11 C 0.71738(19) 0.21273(15) 0.42312(14) 0.0364(6) Uani 1 1 d . .
C18 C 0.7015(2) 0.14889(16) 0.57193(15) 0.0388(6) Uani 1 1 d . .
C9 C 0.5555(2) 0.21680(18) 0.38026(19) 0.0482(7) Uani 1 1 d . .
H9 H 0.493898 0.198359 0.380744 0.058 Uiso 1 1 calc R U
C7 C 0.2267(2) 0.50824(17) 0.21711(19) 0.0487(7) Uani 1 1 d . .
H7 H 0.208816 0.472097 0.187647 0.058 Uiso 1 1 calc R U
C14 C 0.7949(2) 0.17967(15) 0.46334(15) 0.0380(6) Uani 1 1 d . .
C6 C 0.1736(3) 0.56986(17) 0.21790(18) 0.0505(8) Uani 1 1 d . .
H6 H 0.120345 0.574437 0.189218 0.061 Uiso 1 1 calc R U
C12 C 0.7352(2) 0.26966(16) 0.37971(16) 0.0423(6) Uani 1 1 d . .
H12 H 0.796053 0.289206 0.377893 0.051 Uiso 1 1 calc R U
C19 C 0.6693(2) 0.09330(16) 0.61183(17) 0.0466(7) Uani 1 1 d . .
H19 H 0.694987 0.049146 0.605078 0.056 Uiso 1 1 calc R U
C10 C 0.6241(2) 0.18611(16) 0.42146(17) 0.0458(7) Uani 1 1 d . .
H10 H 0.608416 0.147487 0.448340 0.055 Uiso 1 1 calc R U
C20 C 0.5992(2) 0.10342(17) 0.66149(17) 0.0476(7) Uani 1 1 d . .
H20 H 0.578275 0.065162 0.686986 0.057 Uiso 1 1 calc R U
C13 C 0.6623(2) 0.29686(16) 0.33950(17) 0.0438(7) Uani 1 1 d . .
H13 H 0.676236 0.334587 0.310909 0.053 Uiso 1 1 calc R U
C15 C 0.7826(2) 0.14176(16) 0.52337(15) 0.0396(6) Uani 1 1 d . .
C21 C 0.5903(2) 0.21942(16) 0.63566(17) 0.0447(7) Uani 1 1 d . .
H21 H 0.563152 0.262956 0.643465 0.054 Uiso 1 1 calc R U
C4 C 0.2781(3) 0.61583(18) 0.3044(2) 0.0627(10) Uani 1 1 d . .
H4 H 0.295850 0.651904 0.333999 0.075 Uiso 1 1 calc R U
C22 C 0.6593(2) 0.21343(16) 0.58488(17) 0.0442(7) Uani 1 1 d . .
H22 H 0.677650 0.252286 0.559277 0.053 Uiso 1 1 calc R U
C16 C 0.9371(2) 0.0874(2) 0.5025(2) 0.0574(9) Uani 1 1 d . .
H16A H 0.923676 0.054826 0.465187 0.069 Uiso 1 1 calc R U
H16B H 0.989678 0.069090 0.529834 0.069 Uiso 1 1 calc R U
N5 N 1.3222(3) 0.0722(2) 0.5162(2) 0.0722(9) Uani 1 1 d . .
C17 C 0.9650(2) 0.1572(2) 0.4720(2) 0.0564(9) Uani 1 1 d . .
H17A H 0.984050 0.188519 0.509166 0.068 Uiso 1 1 calc R U
H17B H 1.019119 0.151324 0.440984 0.068 Uiso 1 1 calc R U
C3 C 0.3309(3) 0.55401(18) 0.3042(2) 0.0609(10) Uani 1 1 d . .
H3A H 0.382938 0.548965 0.334049 0.073 Uiso 1 1 calc R U
C23 C 1.2283(4) 0.0744(3) 0.5119(3) 0.0910(15) Uani 1 1 d . .
H23 H 1.194056 0.039808 0.534859 0.109 Uiso 1 1 calc R U
O5 O 1.1839(4) 0.1171(4) 0.4812(3) 0.154(2) Uani 1 1 d . .
C25 C 1.3690(5) 0.0163(3) 0.5536(3) 0.120(2) Uani 1 1 d . .
H25A H 1.395768 0.034046 0.596080 0.180 Uiso 1 1 calc R U
H25B H 1.419125 -0.002964 0.525379 0.180 Uiso 1 1 calc R U
H25C H 1.323068 -0.019386 0.564265 0.180 Uiso 1 1 calc R U
C24 C 1.3803(5) 0.1239(4) 0.4851(5) 0.146(3) Uani 1 1 d . .
H24A H 1.417203 0.103515 0.448233 0.219 Uiso 1 1 calc R U
H24B H 1.422609 0.143219 0.519402 0.219 Uiso 1 1 calc R U
H24C H 1.340364 0.160138 0.466523 0.219 Uiso 1 1 calc R U

loop_
_atom_site_aniso_label
_atom_site_aniso_U_11
_atom_site_aniso_U_22
_atom_site_aniso_U_33
_atom_site_aniso_U_23
_atom_site_aniso_U_13
_atom_site_aniso_U_12
Cd01 0.03324(10) 0.02921(10) 0.03551(11) 0.00136(7) 0.00035(7) 0.00102(7)
O4 0.0544(13) 0.0406(11) 0.0657(16) -0.0095(11) -0.0110(11) 0.0115(10)
O3 0.0509(12) 0.0461(12) 0.0456(12) 0.0009(9) -0.0035(10) 0.0146(10)
O1 0.0560(13) 0.0379(11) 0.0734(16) -0.0119(11) -0.0142(12) 0.0098(10)
O2 0.0619(13) 0.0470(12) 0.0506(13) -0.0064(10) -0.0125(11) 0.0189(11)
N1 0.0376(11) 0.0421(13) 0.0379(13) 0.0061(10) -0.0035(10) -0.0007(10)
N4 0.0407(12) 0.0421(12) 0.0385(13) -0.0007(10) 0.0047(10) 0.0011(10)
N2 0.0336(12) 0.0592(16) 0.0437(14) 0.0122(12) 0.0026(10) 0.0030(11)
N3 0.0452(14) 0.0508(15) 0.0499(15) 0.0145(12) 0.0035(12) 0.0130(12)
C5 0.0424(14) 0.0325(13) 0.0403(15) 0.0024(11) 0.0010(12) 0.0076(11)
C8 0.0401(14) 0.0329(12) 0.0422(15) 0.0061(12) 0.0082(12) 0.0050(11)
C1 0.0394(13) 0.0317(12) 0.0421(14) 0.0027(11) 0.0049(12) 0.0048(11)
C2 0.0430(15) 0.0319(12) 0.0424(15) 0.0020(11) 0.0015(12) 0.0076(11)
C11 0.0361(13) 0.0408(14) 0.0323(13) 0.0010(11) 0.0014(11) 0.0019(11)
C18 0.0394(14) 0.0448(15) 0.0321(13) 0.0036(11) -0.0009(11) 0.0045(11)
C9 0.0383(15) 0.0525(17) 0.0539(19) 0.0143(15) -0.0082(13) -0.0079(13)
C7 0.0557(18) 0.0376(15) 0.0529(18) -0.0078(13) -0.0110(15) 0.0064(13)
C14 0.0375(13) 0.0428(15) 0.0338(13) 0.0026(11) 0.0009(11) 0.0037(11)
C6 0.0553(18) 0.0427(16) 0.0536(19) -0.0032(14) -0.0175(15) 0.0117(14)
C12 0.0338(13) 0.0473(16) 0.0459(16) 0.0069(13) 0.0007(12) -0.0036(12)
C19 0.0543(17) 0.0402(15) 0.0452(17) 0.0072(13) 0.0083(14) 0.0121(13)
C10 0.0418(15) 0.0464(16) 0.0491(17) 0.0162(14) -0.0045(13) -0.0060(13)
C20 0.0555(18) 0.0430(16) 0.0444(17) 0.0100(13) 0.0089(14) 0.0032(14)
C13 0.0434(15) 0.0435(15) 0.0446(16) 0.0124(13) -0.0018(13) -0.0052(12)
C15 0.0367(14) 0.0453(15) 0.0368(14) 0.0020(12) 0.0016(11) 0.0065(12)
C21 0.0502(17) 0.0364(14) 0.0476(17) -0.0010(13) 0.0104(14) 0.0032(13)
C4 0.064(2) 0.0435(17) 0.081(3) -0.0220(17) -0.028(2) 0.0162(16)
C22 0.0507(17) 0.0366(14) 0.0454(17) 0.0061(12) 0.0093(13) 0.0021(12)
C16 0.0442(17) 0.061(2) 0.067(2) 0.0130(18) 0.0066(16) 0.0173(15)
N5 0.0599(19) 0.075(2) 0.082(2) -0.001(2) 0.0092(18) 0.0040(17)
C17 0.0384(16) 0.065(2) 0.066(2) 0.0132(18) -0.0010(15) 0.0037(15)
C3 0.0581(19) 0.0481(18) 0.077(3) -0.0180(17) -0.0284(18) 0.0180(16)
C23 0.072(3) 0.095(4) 0.106(4) -0.004(3) -0.003(3) 0.007(3)
O5 0.110(3) 0.199(6) 0.152(5) -0.003(4) -0.011(3) 0.031(4)
C25 0.158(6) 0.111(5) 0.090(4) 0.009(4) 0.023(4) 0.015(5)
C24 0.092(4) 0.114(5) 0.233(10) 0.025(6) 0.056(5) -0.011(4)

loop_
_atom_type_symbol
_atom_type_description
_atom_type_scat_dispersion_real
_atom_type_scat_dispersion_imag
_atom_type_scat_source
C C 0.0033 0.0016 'International Tables Vol C Tables 4.2.6.8 and 6.1.1.4'
H H 0.0000 0.0000 'International Tables Vol C Tables 4.2.6.8 and 6.1.1.4'
Cd Cd -0.8075 1.2024 'International Tables Vol C Tables 4.2.6.8 and 6.1.1.4'
N N 0.0061 0.0033 'International Tables Vol C Tables 4.2.6.8 and 6.1.1.4'
O O 0.0106 0.0060 'International Tables Vol C Tables 4.2.6.8 and 6.1.1.4'

loop_
_geom_angle_atom_site_label_1
_geom_angle_atom_site_label_2
_geom_angle_atom_site_label_3
_geom_angle
_geom_angle_site_symmetry_1
_geom_angle_site_symmetry_3
N4 Cd01 N1 94.70(9) 7_565 .
N4 Cd01 O2 101.49(9) 7_565 .
N1 Cd01 O2 102.87(8) . .
N4 Cd01 O4 146.29(9) 7_565 8_655
N1 Cd01 O4 92.78(9) . 8_655
O2 Cd01 O4 108.77(9) . 8_655
N4 Cd01 O1 90.67(9) 7_565 .
N1 Cd01 O1 158.54(9) . .
O2 Cd01 O1 55.67(8) . .
O4 Cd01 O1 94.21(9) 8_655 .
N4 Cd01 O3 90.99(9) 7_565 8_655
N1 Cd01 O3 95.78(9) . 8_655
O2 Cd01 O3 156.48(9) . 8_655
O4 Cd01 O3 55.53(8) 8_655 8_655
O1 Cd01 O3 104.90(8) . 8_655
N4 Cd01 C1 97.08(9) 7_565 .
N1 Cd01 C1 130.84(9) . .
O2 Cd01 C1 27.97(8) . .
O4 Cd01 C1 102.63(8) 8_655 .
O1 Cd01 C1 27.70(8) . .
O3 Cd01 C1 131.38(9) 8_655 .
N4 Cd01 C8 118.87(9) 7_565 8_655
N1 Cd01 C8 95.28(9) . 8_655
O2 Cd01 C8 134.00(9) . 8_655
O4 Cd01 C8 27.53(8) 8_655 8_655
O1 Cd01 C8 100.26(8) . 8_655
O3 Cd01 C8 28.00(9) 8_655 8_655
C1 Cd01 C8 119.29(9) . 8_655
C8 O4 Cd01 91.76(18) . 8_665
C8 O3 Cd01 90.01(18) . 8_665
C1 O1 Cd01 90.17(18) . .
C1 O2 Cd01 92.23(17) . .
C13 N1 C9 116.7(3) . .
C13 N1 Cd01 123.43(19) . .
C9 N1 Cd01 119.53(19) . .
C20 N4 C21 116.8(3) . .
C20 N4 Cd01 125.2(2) . 7_566
C21 N4 Cd01 117.7(2) . 7_566
C14 N2 C17 117.3(3) . .
C14 N2 H2 121.3 . .
C17 N2 H2 121.3 . .
C15 N3 C16 117.1(3) . .
C15 N3 H3 112.6 . .
C16 N3 H3 112.8 . .
C6 C5 C4 119.1(3) . .
C6 C5 C8 120.9(3) . .
C4 C5 C8 120.0(3) . .
O4 C8 O3 122.7(3) . .
O4 C8 C5 119.3(3) . .
O3 C8 C5 118.1(3) . .
O4 C8 Cd01 60.71(15) . 8_665
O3 C8 Cd01 61.98(15) . 8_665
C5 C8 Cd01 179.0(2) . 8_665
O1 C1 O2 121.9(3) . .
O1 C1 C2 118.8(3) . .
O2 C1 C2 119.3(3) . .
O1 C1 Cd01 62.13(15) . .
O2 C1 Cd01 59.80(15) . .
C2 C1 Cd01 178.5(2) . .
C3 C2 C7 119.2(3) . .
C3 C2 C1 121.0(3) . .
C7 C2 C1 119.7(3) . .
C12 C11 C10 115.9(3) . .
C12 C11 C14 121.3(3) . .
C10 C11 C14 122.5(3) . .
C19 C18 C22 116.5(3) . .
C19 C18 C15 121.8(3) . .
C22 C18 C15 121.4(3) . .
N1 C9 C10 123.3(3) . .
N1 C9 H9 118.4 . .
C10 C9 H9 118.4 . .
C2 C7 C6 120.5(3) . .
C2 C7 H7 119.7 . .
C6 C7 H7 119.7 . .
C15 C14 N2 120.1(3) . .
C15 C14 C11 125.2(3) . .
N2 C14 C11 114.6(2) . .
C5 C6 C7 120.2(3) . .
C5 C6 H6 119.9 . .
C7 C6 H6 119.9 . .
C13 C12 C11 119.9(3) . .
C13 C12 H12 120.0 . .
C11 C12 H12 120.0 . .
C20 C19 C18 120.2(3) . .
C20 C19 H19 119.9 . .
C18 C19 H19 119.9 . .
C9 C10 C11 120.3(3) . .
C9 C10 H10 119.8 . .
C11 C10 H10 119.8 . .
N4 C20 C19 123.3(3) . .
N4 C20 H20 118.4 . .
C19 C20 H20 118.4 . .
N1 C13 C12 123.9(3) . .
N1 C13 H13 118.1 . .
C12 C13 H13 118.1 . .
C14 C15 N3 120.6(3) . .
C14 C15 C18 125.3(3) . .
N3 C15 C18 113.9(2) . .
N4 C21 C22 123.3(3) . .
N4 C21 H21 118.3 . .
C22 C21 H21 118.3 . .
C5 C4 C3 120.8(3) . .
C5 C4 H4 119.6 . .
C3 C4 H4 119.6 . .
C21 C22 C18 119.8(3) . .
C21 C22 H22 120.1 . .
C18 C22 H22 120.1 . .
N3 C16 C17 110.1(3) . .
N3 C16 H16A 109.6 . .
C17 C16 H16A 109.6 . .
N3 C16 H16B 109.6 . .
C17 C16 H16B 109.6 . .
H16A C16 H16B 108.2 . .
C23 N5 C24 121.5(5) . .
C23 N5 C25 120.3(5) . .
C24 N5 C25 118.2(5) . .
N2 C17 C16 110.4(3) . .
N2 C17 H17A 109.6 . .
C16 C17 H17A 109.6 . .
N2 C17 H17B 109.6 . .
C16 C17 H17B 109.6 . .
H17A C17 H17B 108.1 . .
C2 C3 C4 120.1(3) . .
C2 C3 H3A 120.0 . .
C4 C3 H3A 120.0 . .
O5 C23 N5 125.2(6) . .
O5 C23 H23 117.4 . .
N5 C23 H23 117.4 . .
N5 C25 H25A 109.5 . .
N5 C25 H25B 109.5 . .
H25A C25 H25B 109.5 . .
N5 C25 H25C 109.5 . .
H25A C25 H25C 109.5 . .
H25B C25 H25C 109.5 . .
N5 C24 H24A 109.5 . .
N5 C24 H24B 109.5 . .
H24A C24 H24B 109.5 . .
N5 C24 H24C 109.5 . .
H24A C24 H24C 109.5 . .
H24B C24 H24C 109.5 . .

loop_
_geom_bond_atom_site_label_1
_geom_bond_atom_site_label_2
_geom_bond_distance
_geom_bond_site_symmetry_2
Cd01 N4 2.300(2) 7_565
Cd01 N1 2.305(2) .
Cd01 O2 2.329(2) .
Cd01 O4 2.352(2) 8_655
Cd01 O1 2.380(2) .
Cd01 O3 2.380(2) 8_655
Cd01 C1 2.692(3) .
Cd01 C8 2.696(3) 8_655
O4 C8 1.247(4) .
O3 C8 1.266(4) .
O1 C1 1.252(4) .
O2 C1 1.264(4) .
N1 C13 1.333(4) .
N1 C9 1.347(4) .
N4 C20 1.333(4) .
N4 C21 1.350(4) .
N2 C14 1.396(4) .
N2 C17 1.438(4) .
N2 H2 0.8600 .
N3 C15 1.406(4) .
N3 C16 1.442(4) .
N3 H3 0.8597 .
C5 C6 1.381(4) .
C5 C4 1.381(4) .
C5 C8 1.508(4) .
C1 C2 1.501(4) .
C2 C3 1.378(4) .
C2 C7 1.388(4) .
C11 C12 1.398(4) .
C11 C10 1.400(4) .
C11 C14 1.474(4) .
C18 C19 1.389(4) .
C18 C22 1.395(4) .
C18 C15 1.473(4) .
C9 C10 1.376(4) .
C9 H9 0.9300 .
C7 C6 1.397(4) .
C7 H7 0.9300 .
C14 C15 1.375(4) .
C6 H6 0.9300 .
C12 C13 1.381(4) .
C12 H12 0.9300 .
C19 C20 1.381(4) .
C19 H19 0.9300 .
C10 H10 0.9300 .
C20 H20 0.9300 .
C13 H13 0.9300 .
C21 C22 1.376(4) .
C21 H21 0.9300 .
C4 C3 1.398(4) .
C4 H4 0.9300 .
C22 H22 0.9300 .
C16 C17 1.513(5) .
C16 H16A 0.9700 .
C16 H16B 0.9700 .
N5 C23 1.315(6) .
N5 C24 1.415(7) .
N5 C25 1.448(7) .
C17 H17A 0.9700 .
C17 H17B 0.9700 .
C3 H3A 0.9300 .
C23 O5 1.186(7) .
C23 H23 0.9300 .
C25 H25A 0.9600 .
C25 H25B 0.9600 .
C25 H25C 0.9600 .
C24 H24A 0.9600 .
C24 H24B 0.9600 .
C24 H24C 0.9600 .

loop_
_geom_torsion_atom_site_label_1
_geom_torsion_atom_site_label_2
_geom_torsion_atom_site_label_3
_geom_torsion_atom_site_label_4
_geom_torsion
_geom_torsion_site_symmetry_1
Cd01 O4 C8 O3 -1.8(3) 8_665
Cd01 O4 C8 C5 178.9(2) 8_665
Cd01 O3 C8 O4 1.8(3) 8_665
Cd01 O3 C8 C5 -178.9(2) 8_665
C6 C5 C8 O4 168.6(3) .
C4 C5 C8 O4 -9.9(5) .
C6 C5 C8 O3 -10.7(4) .
C4 C5 C8 O3 170.8(3) .
Cd01 O1 C1 O2 1.0(3) .
Cd01 O1 C1 C2 -178.7(2) .
Cd01 O2 C1 O1 -1.0(3) .
Cd01 O2 C1 C2 178.7(2) .
O1 C1 C2 C3 -174.1(3) .
O2 C1 C2 C3 6.1(5) .
O1 C1 C2 C7 9.3(4) .
O2 C1 C2 C7 -170.5(3) .
C13 N1 C9 C10 0.5(5) .
Cd01 N1 C9 C10 173.7(3) .
C3 C2 C7 C6 1.1(5) .
C1 C2 C7 C6 177.7(3) .
C17 N2 C14 C15 -3.8(5) .
C17 N2 C14 C11 178.6(3) .
C12 C11 C14 C15 156.0(3) .
C10 C11 C14 C15 -29.3(5) .
C12 C11 C14 N2 -26.4(4) .
C10 C11 C14 N2 148.2(3) .
C4 C5 C6 C7 -1.3(5) .
C8 C5 C6 C7 -179.8(3) .
C2 C7 C6 C5 0.4(6) .
C10 C11 C12 C13 1.1(5) .
C14 C11 C12 C13 176.1(3) .
C22 C18 C19 C20 -0.3(5) .
C15 C18 C19 C20 173.9(3) .
N1 C9 C10 C11 0.9(6) .
C12 C11 C10 C9 -1.7(5) .
C14 C11 C10 C9 -176.6(3) .
C21 N4 C20 C19 1.5(5) .
Cd01 N4 C20 C19 -172.7(3) 7_566
C18 C19 C20 N4 -0.9(5) .
C9 N1 C13 C12 -1.2(5) .
Cd01 N1 C13 C12 -174.0(2) .
C11 C12 C13 N1 0.3(5) .
N2 C14 C15 N3 -17.4(5) .
C11 C14 C15 N3 160.0(3) .
N2 C14 C15 C18 157.8(3) .
C11 C14 C15 C18 -24.8(5) .
C16 N3 C15 C14 -1.7(5) .
C16 N3 C15 C18 -177.4(3) .
C19 C18 C15 C14 150.9(3) .
C22 C18 C15 C14 -35.2(5) .
C19 C18 C15 N3 -33.6(4) .
C22 C18 C15 N3 140.2(3) .
C20 N4 C21 C22 -1.0(5) .
Cd01 N4 C21 C22 173.6(3) 7_566
C6 C5 C4 C3 0.7(6) .
C8 C5 C4 C3 179.2(4) .
N4 C21 C22 C18 -0.1(5) .
C19 C18 C22 C21 0.7(5) .
C15 C18 C22 C21 -173.4(3) .
C15 N3 C16 C17 37.8(4) .
C14 N2 C17 C16 40.0(4) .
N3 C16 C17 N2 -56.2(4) .
C7 C2 C3 C4 -1.6(6) .
C1 C2 C3 C4 -178.3(4) .
C5 C4 C3 C2 0.8(7) .
C24 N5 C23 O5 2.2(10) .
C25 N5 C23 O5 -178.1(6) .
